data_7709509
loop_
_publ_author_name
'Saab, Marina'
'Nelson, David J.'
'Leech, Matthew C.'
'Lam, Kevin'
'Nolan, Steven P.'
'Nahra, Fady'
'Van Hecke, Kristof'

_publ_section_title
;
 Reactions of N-heterocyclic carbene-based chalcogenoureas with halogens:
 a diverse range of outcomes
;
_journal_name_full 'Dalton Transactions'
_journal_paper_doi 10.1039/D2DT00010E
_journal_year 2022
_chemical_formula_moiety 'C21 H26 Cl2 N2 Se'
_chemical_formula_sum 'C21 H26 Cl2 N2 Se'
_chemical_formula_weight 456.30
_space_group_crystal_system monoclinic
_space_group_IT_number 14
_space_group_name_Hall '-P 2yn'
_space_group_name_H-M_alt 'P 1 21/n 1'
_atom_sites_solution_hydrogens geom
_atom_sites_solution_primary dual
_audit_creation_date 2020-11-05
_audit_creation_method
;
Olex2 1.2
(compiled 2018.05.29 svn.r3508 for OlexSys, GUI svn.r5506)
;
_audit_update_record
;
2021-11-12 deposited with the CCDC.	2022-02-07 downloaded from the CCDC.
;
_cell_angle_alpha 90
_cell_angle_beta 92.485(2)
_cell_angle_gamma 90
_cell_formula_units_Z 4
_cell_length_a 7.3535(2)
_cell_length_b 15.3563(4)
_cell_length_c 18.1591(4)
_cell_measurement_reflns_used 5563
_cell_measurement_temperature 100.0(1)
_cell_measurement_theta_max 73.5400
_cell_measurement_theta_min 4.8400
_cell_volume 2048.64(9)
_computing_cell_refinement 'CrysAlisPro 1.171.40.67a (Rigaku OD, 2019)'
_computing_data_collection 'CrysAlisPro 1.171.40.67a (Rigaku OD, 2019)'
_computing_data_reduction 'CrysAlisPro 1.171.40.67a (Rigaku OD, 2019)'
_computing_molecular_graphics 'Olex2 (Dolomanov et al., 2009)'
_computing_publication_material 'Olex2 (Dolomanov et al., 2009)'
_computing_structure_refinement 'ShelXL (Sheldrick, 2015)'
_computing_structure_solution 'ShelXT (Sheldrick, 2015)'
_diffrn_ambient_environment N~2~
_diffrn_ambient_temperature 100.0(1)
_diffrn_detector 'CCD plate'
_diffrn_detector_area_resol_mean 10.4839
_diffrn_detector_type Atlas
_diffrn_measured_fraction_theta_full 0.996
_diffrn_measured_fraction_theta_max 0.985
_diffrn_measurement_details
;
List of Runs (angles in degrees, time in seconds):

  # Type    Start    End  Width  t~exp~   \w     \q     \k     \f   Frames
#--------------------------------------------------------------------------
  1  \w   -114.00 -13.00   1.00    1.00    --  -41.55 -57.00 -90.00  101
  2  \w    -70.00  32.00   1.00    1.00    --  -41.55  57.00  60.00  102
  3  \w    -87.00  -6.00   1.00    1.00    --  -41.55 125.00  60.00   81
  4  \w     30.00 139.00   1.00    3.00    --  106.01 -77.00 -90.00  109
  5  \w    103.00 178.00   1.00    3.00    --  106.01  77.00 150.00   75
  6  \w     33.00 112.00   1.00    3.00    --  106.01-125.00 -30.00   79
  7  \w    103.00 178.00   1.00    3.00    --  106.01  77.00  30.00   75
  8  \w     33.00 132.00   1.00    3.00    --  106.01 -45.00 -90.00   99
  9  \w     78.00 178.00   1.00    3.00    --  106.01  30.00 120.00  100
 10  \w    103.00 178.00   1.00    3.00    --  106.01  77.00-180.00   75
 11  \w   -114.00 -13.00   1.00    1.00    --  -41.55 -57.00 150.00  101
 12  \w   -114.00 -13.00   1.00    1.00    --  -41.55 -57.00  30.00  101
 13  \w    -21.00  74.00   1.00    1.00    --   41.55 -77.00-180.00   95
 14  \w     77.00 178.00   1.00    3.00    --  106.01  61.00-120.00  101
 15  \w     23.00 107.00   1.00    3.00    --  106.01 -94.00 120.00   84
 16  \w     77.00 178.00   1.00    3.00    --  106.01  61.00   0.00  101
 17  \w     78.00 178.00   1.00    3.00    --  106.01  30.00 -30.00  100
;
_diffrn_measurement_device 'four-circle diffractometer'
_diffrn_measurement_device_type 'SuperNova, Dual, Cu at home/near, Atlas'
_diffrn_measurement_method '\w scans'
_diffrn_orient_matrix_type 'CrysAlisPro convention (1999,Acta A55,543-557)'
_diffrn_orient_matrix_UB_11 -0.1479605000
_diffrn_orient_matrix_UB_12 0.0165236000
_diffrn_orient_matrix_UB_13 -0.0610878000
_diffrn_orient_matrix_UB_21 0.1422695000
_diffrn_orient_matrix_UB_22 0.0440834000
_diffrn_orient_matrix_UB_23 -0.0474470000
_diffrn_orient_matrix_UB_31 0.0432492000
_diffrn_orient_matrix_UB_32 -0.0885548000
_diffrn_orient_matrix_UB_33 -0.0350338000
_diffrn_radiation_monochromator mirror
_diffrn_radiation_probe x-ray
_diffrn_radiation_type CuK\a
_diffrn_radiation_wavelength 1.54184
_diffrn_reflns_av_R_equivalents 0.0664
_diffrn_reflns_av_unetI/netI 0.0488
_diffrn_reflns_Laue_measured_fraction_full 0.996
_diffrn_reflns_Laue_measured_fraction_max 0.985
_diffrn_reflns_limit_h_max 8
_diffrn_reflns_limit_h_min -9
_diffrn_reflns_limit_k_max 17
_diffrn_reflns_limit_k_min -18
_diffrn_reflns_limit_l_max 22
_diffrn_reflns_limit_l_min -22
_diffrn_reflns_number 19695
_diffrn_reflns_point_group_measured_fraction_full 0.996
_diffrn_reflns_point_group_measured_fraction_max 0.985
_diffrn_reflns_theta_full 67.684
_diffrn_reflns_theta_max 73.722
_diffrn_reflns_theta_min 3.771
_diffrn_source 'micro-focus sealed X-ray tube'
_diffrn_source_type 'SuperNova (Cu) X-ray Source'
_exptl_absorpt_coefficient_mu 4.926
_exptl_absorpt_correction_T_max 1.000
_exptl_absorpt_correction_T_min 0.783
_exptl_absorpt_correction_type gaussian
_exptl_absorpt_process_details
;
CrysAlisPro 1.171.40.67a (Rigaku Oxford Diffraction, 2019)
Numerical absorption correction based on gaussian integration over
			a multifaceted crystal model
Empirical absorption correction using spherical harmonics,
 implemented in SCALE3 ABSPACK scaling algorithm.
;
_exptl_crystal_colour yellow
_exptl_crystal_colour_primary yellow
_exptl_crystal_density_diffrn 1.479
_exptl_crystal_description irregular
_exptl_crystal_F_000 936
_exptl_crystal_size_max 0.127
_exptl_crystal_size_mid 0.088
_exptl_crystal_size_min 0.04
_refine_diff_density_max 1.061
_refine_diff_density_min -0.472
_refine_diff_density_rms 0.113
_refine_ls_extinction_method none
_refine_ls_goodness_of_fit_ref 1.109
_refine_ls_hydrogen_treatment constr
_refine_ls_matrix_type full
_refine_ls_number_parameters 241
_refine_ls_number_reflns 4089
_refine_ls_number_restraints 0
_refine_ls_restrained_S_all 1.109
_refine_ls_R_factor_all 0.0631
_refine_ls_R_factor_gt 0.0471
_refine_ls_shift/su_max 0.001
_refine_ls_shift/su_mean 0.000
_refine_ls_structure_factor_coef Fsqd
_refine_ls_weighting_details 'w=1/[\s^2^(Fo^2^)+(0.0502P)^2^+3.1162P] where P=(Fo^2^+2Fc^2^)/3'
_refine_ls_weighting_scheme calc
_refine_ls_wR_factor_gt 0.1113
_refine_ls_wR_factor_ref 0.1187
_reflns_Friedel_coverage 0.000
_reflns_number_gt 3261
_reflns_number_total 4089
_reflns_threshold_expression 'I > 2\s(I)'
_cod_data_source_file d2dt00010e2.cif
_cod_data_source_block ms299
_cod_database_code 7709509
_shelx_shelxl_version_number 2018/3
_chemical_oxdiff_formula 'C21 H26 N2 Se Cl2'
_shelx_space_group_comment
;
The symmetry employed for this shelxl refinement is uniquely defined
by the following loop, which should always be used as a source of
symmetry information in preference to the above space-group names.
They are only intended as comments.
;
_shelx_estimated_absorpt_t_max 0.827
_shelx_estimated_absorpt_t_min 0.573
_reflns_odcompleteness_completeness 99.97
_reflns_odcompleteness_iscentric 1
_reflns_odcompleteness_theta 66.97
_olex2_refinement_description
;
1. Fixed Uiso
 At 1.2 times of:
  All C(H) groups, All C(H,H) groups
 At 1.5 times of:
  All C(H,H,H) groups
2.a Secondary CH2 refined with riding coordinates:
 C2(H2A,H2B), C3(H3A,H3B)
2.b Aromatic/amide H refined with riding coordinates:
 C6(H6), C8(H8), C15(H15), C17(H17)
2.c Idealised Me refined as rotating group:
 C10(H10A,H10B,H10C), C11(H11A,H11B,H11C), C12(H12A,H12B,H12C), C19(H19A,H19B,
 H19C), C20(H20A,H20B,H20C), C21(H21A,H21B,H21C)
;
_olex2_date_sample_data_collection 2020-11-05
_olex2_exptl_crystal_mounting_method 'mounted on a LithoLoop'
_olex2_submission_special_instructions 'No special instructions were received'
_oxdiff_exptl_absorpt_empirical_details
;
Empirical correction (ABSPACK) includes:
- Absorption correction using spherical harmonics
- Frame scaling
- B-factor correction
;
_oxdiff_exptl_absorpt_empirical_full_max 1.290
_oxdiff_exptl_absorpt_empirical_full_min 0.818

loop_
_space_group_symop_operation_xyz
'x, y, z'
'-x+1/2, y+1/2, -z+1/2'
'-x, -y, -z'
'x-1/2, -y-1/2, z-1/2'

loop_
_atom_site_label
_atom_site_type_symbol
_atom_site_fract_x
_atom_site_fract_y
_atom_site_fract_z
_atom_site_U_iso_or_equiv
_atom_site_adp_type
_atom_site_occupancy
_atom_site_site_symmetry_order
_atom_site_calc_flag
_atom_site_refinement_flags_posn
_atom_site_refinement_flags_adp
_atom_site_refinement_flags_occupancy
_atom_site_disorder_assembly
_atom_site_disorder_group
Se1 Se 0.04442(5) 0.73833(3) 0.51344(2) 0.01730(13) Uani 1 1 d . . . . .
Cl1 Cl 0.02435(13) 0.83665(6) 0.61770(5) 0.0227(2) Uani 1 1 d . . . . .
Cl2 Cl 0.05790(14) 0.64163(7) 0.41193(5) 0.0255(2) Uani 1 1 d . . . . .
N1 N 0.4084(4) 0.7161(2) 0.57448(17) 0.0166(6) Uani 1 1 d . . . . .
N2 N 0.4032(4) 0.7763(2) 0.46469(17) 0.0175(6) Uani 1 1 d . . . . .
C1 C 0.3039(5) 0.7447(2) 0.51800(19) 0.0145(7) Uani 1 1 d . . . . .
C2 C 0.5986(5) 0.7761(3) 0.4881(2) 0.0238(9) Uani 1 1 d . . . . .
H2A H 0.641781 0.835633 0.500430 0.029 Uiso 1 1 calc R . . . .
H2B H 0.673820 0.751705 0.449164 0.029 Uiso 1 1 calc R . . . .
C3 C 0.6036(5) 0.7182(3) 0.5557(2) 0.0212(8) Uani 1 1 d . . . . .
H3A H 0.648882 0.659236 0.544361 0.025 Uiso 1 1 calc R . . . .
H3B H 0.680624 0.743679 0.596288 0.025 Uiso 1 1 calc R . . . .
C4 C 0.3496(5) 0.8194(3) 0.3966(2) 0.0171(7) Uani 1 1 d . . . . .
C5 C 0.2850(5) 0.9048(3) 0.3978(2) 0.0190(8) Uani 1 1 d . . . . .
C6 C 0.2611(5) 0.9481(3) 0.3308(2) 0.0200(8) Uani 1 1 d . . . . .
H6 H 0.213473 1.005600 0.330346 0.024 Uiso 1 1 calc R . . . .
C7 C 0.3048(5) 0.9096(3) 0.2643(2) 0.0194(8) Uani 1 1 d . . . . .
C8 C 0.3693(5) 0.8245(3) 0.2657(2) 0.0187(8) Uani 1 1 d . . . . .
H8 H 0.397639 0.797345 0.220589 0.022 Uiso 1 1 calc R . . . .
C9 C 0.3936(5) 0.7778(3) 0.3313(2) 0.0189(8) Uani 1 1 d . . . . .
C10 C 0.4705(6) 0.6867(3) 0.3291(2) 0.0241(9) Uani 1 1 d . . . . .
H10A H 0.603592 0.689239 0.334201 0.036 Uiso 1 1 calc GR . . . .
H10B H 0.434211 0.659236 0.281961 0.036 Uiso 1 1 calc GR . . . .
H10C H 0.423516 0.652375 0.369604 0.036 Uiso 1 1 calc GR . . . .
C11 C 0.2864(6) 0.9597(3) 0.1931(2) 0.0253(9) Uani 1 1 d . . . . .
H11A H 0.351815 0.929199 0.154960 0.038 Uiso 1 1 calc GR . . . .
H11B H 0.338031 1.018104 0.200358 0.038 Uiso 1 1 calc GR . . . .
H11C H 0.157417 0.964571 0.177748 0.038 Uiso 1 1 calc GR . . . .
C12 C 0.2484(6) 0.9515(3) 0.4688(2) 0.0234(8) Uani 1 1 d . . . . .
H12A H 0.138296 0.927605 0.489656 0.035 Uiso 1 1 calc GR . . . .
H12B H 0.231232 1.013757 0.458959 0.035 Uiso 1 1 calc GR . . . .
H12C H 0.352048 0.943376 0.503918 0.035 Uiso 1 1 calc GR . . . .
C13 C 0.3600(5) 0.6773(3) 0.6431(2) 0.0175(7) Uani 1 1 d . . . . .
C14 C 0.3955(5) 0.7259(3) 0.7074(2) 0.0189(8) Uani 1 1 d . . . . .
C15 C 0.3680(5) 0.6853(3) 0.7745(2) 0.0213(8) Uani 1 1 d . . . . .
H15 H 0.390507 0.717016 0.818861 0.026 Uiso 1 1 calc R . . . .
C16 C 0.3087(5) 0.5999(3) 0.7785(2) 0.0198(8) Uani 1 1 d . . . . .
C17 C 0.2781(5) 0.5535(3) 0.7132(2) 0.0214(8) Uani 1 1 d . . . . .
H17 H 0.237282 0.494898 0.715549 0.026 Uiso 1 1 calc R . . . .
C18 C 0.3054(5) 0.5905(3) 0.6445(2) 0.0192(8) Uani 1 1 d . . . . .
C19 C 0.2832(6) 0.5362(3) 0.5756(2) 0.0264(9) Uani 1 1 d . . . . .
H19A H 0.169767 0.552379 0.548687 0.040 Uiso 1 1 calc GR . . . .
H19B H 0.278903 0.474422 0.588958 0.040 Uiso 1 1 calc GR . . . .
H19C H 0.386311 0.546481 0.544312 0.040 Uiso 1 1 calc GR . . . .
C20 C 0.2791(6) 0.5581(3) 0.8522(2) 0.0257(9) Uani 1 1 d . . . . .
H20A H 0.346579 0.590549 0.890932 0.039 Uiso 1 1 calc GR . . . .
H20B H 0.322404 0.497760 0.851599 0.039 Uiso 1 1 calc GR . . . .
H20C H 0.148992 0.558851 0.861809 0.039 Uiso 1 1 calc GR . . . .
C21 C 0.4642(6) 0.8184(3) 0.7055(2) 0.0248(9) Uani 1 1 d . . . . .
H21A H 0.595355 0.818252 0.697957 0.037 Uiso 1 1 calc GR . . . .
H21B H 0.440756 0.847171 0.752308 0.037 Uiso 1 1 calc GR . . . .
H21C H 0.401070 0.849867 0.664988 0.037 Uiso 1 1 calc GR . . . .

loop_
_atom_site_aniso_label
_atom_site_aniso_U_11
_atom_site_aniso_U_22
_atom_site_aniso_U_33
_atom_site_aniso_U_23
_atom_site_aniso_U_13
_atom_site_aniso_U_12
Se1 0.0103(2) 0.0205(2) 0.0211(2) 0.00150(16) 0.00042(13) -0.00216(15)
Cl1 0.0222(5) 0.0218(5) 0.0242(4) -0.0020(4) 0.0043(3) -0.0015(4)
Cl2 0.0261(5) 0.0267(5) 0.0237(4) -0.0051(4) 0.0000(4) -0.0080(4)
N1 0.0068(14) 0.0220(17) 0.0208(15) 0.0052(13) 0.0006(11) -0.0028(12)
N2 0.0087(15) 0.0221(17) 0.0215(15) 0.0040(13) 0.0001(12) -0.0002(12)
C1 0.0197(18) 0.0085(17) 0.0152(16) -0.0015(13) 0.0005(13) 0.0022(14)
C2 0.0078(18) 0.037(2) 0.027(2) 0.0029(18) 0.0002(15) -0.0041(16)
C3 0.0072(17) 0.030(2) 0.027(2) 0.0041(17) -0.0002(14) -0.0027(15)
C4 0.0092(17) 0.021(2) 0.0205(18) 0.0060(15) -0.0004(13) -0.0040(14)
C5 0.0137(18) 0.020(2) 0.0234(19) -0.0016(15) 0.0007(14) -0.0073(15)
C6 0.0135(18) 0.019(2) 0.027(2) 0.0021(15) -0.0008(14) -0.0028(15)
C7 0.0139(18) 0.022(2) 0.0217(18) 0.0019(15) -0.0010(14) -0.0050(15)
C8 0.0152(18) 0.021(2) 0.0203(18) 0.0006(15) 0.0007(14) -0.0006(15)
C9 0.0128(17) 0.0179(19) 0.0260(19) 0.0021(15) -0.0006(14) -0.0034(14)
C10 0.026(2) 0.022(2) 0.024(2) 0.0006(16) 0.0030(16) 0.0006(17)
C11 0.020(2) 0.031(2) 0.025(2) 0.0085(17) -0.0034(16) -0.0019(17)
C12 0.024(2) 0.022(2) 0.024(2) -0.0030(16) 0.0034(16) -0.0038(16)
C13 0.0105(17) 0.022(2) 0.0199(18) 0.0058(15) 0.0007(13) 0.0016(15)
C14 0.0140(18) 0.0180(19) 0.0247(19) 0.0031(15) 0.0003(14) 0.0008(15)
C15 0.0174(19) 0.028(2) 0.0179(18) 0.0021(15) -0.0013(14) 0.0067(16)
C16 0.0123(18) 0.025(2) 0.0224(18) 0.0083(16) 0.0048(14) 0.0052(15)
C17 0.0157(19) 0.0160(19) 0.033(2) 0.0032(16) 0.0048(16) -0.0002(15)
C18 0.0134(18) 0.0183(19) 0.0260(19) -0.0001(15) 0.0015(14) 0.0028(14)
C19 0.032(2) 0.020(2) 0.027(2) -0.0014(16) 0.0018(17) -0.0039(17)
C20 0.022(2) 0.027(2) 0.028(2) 0.0102(17) 0.0057(16) 0.0053(17)
C21 0.027(2) 0.022(2) 0.025(2) -0.0003(16) -0.0047(16) -0.0044(17)

loop_
_atom_type_symbol
_atom_type_description
_atom_type_scat_dispersion_real
_atom_type_scat_dispersion_imag
_atom_type_scat_source
C C 0.0181 0.0091 'International Tables Vol C Tables 4.2.6.8 and 6.1.1.4'
H H 0.0000 0.0000 'International Tables Vol C Tables 4.2.6.8 and 6.1.1.4'
Cl Cl 0.3639 0.7018 'International Tables Vol C Tables 4.2.6.8 and 6.1.1.4'
N N 0.0311 0.0180 'International Tables Vol C Tables 4.2.6.8 and 6.1.1.4'
Se Se -0.7943 1.1372 'International Tables Vol C Tables 4.2.6.8 and 6.1.1.4'

loop_
_exptl_crystal_face_index_h
_exptl_crystal_face_index_k
_exptl_crystal_face_index_l
_exptl_crystal_face_perp_dist
0 -10 0 0.0279
3 0 -10 0.0425
0 10 1 0.0110
-3 -1 10 0.0448
0 -8 -6 0.0286
-4 3 -5 0.0684
0 8 7 0.0317
4 -1 6 0.0508

loop_
_geom_angle_atom_site_label_1
_geom_angle_atom_site_label_2
_geom_angle_atom_site_label_3
_geom_angle
_geom_angle_site_symmetry_1
_geom_angle_site_symmetry_3
_geom_angle_publ_flag
Cl2 Se1 Cl1 178.87(4) . . ?
C1 Se1 Cl1 91.66(11) . . ?
C1 Se1 Cl2 89.44(11) . . ?
C1 N1 C3 110.3(3) . . ?
C1 N1 C13 130.4(3) . . ?
C13 N1 C3 118.9(3) . . ?
C1 N2 C2 110.3(3) . . ?
C1 N2 C4 130.8(3) . . ?
C4 N2 C2 118.2(3) . . ?
N1 C1 Se1 124.1(3) . . ?
N1 C1 N2 111.4(3) . . ?
N2 C1 Se1 124.5(3) . . ?
N2 C2 C3 102.9(3) . . ?
N1 C3 C2 102.0(3) . . ?
C5 C4 N2 119.9(3) . . ?
C5 C4 C9 122.3(3) . . ?
C9 C4 N2 116.9(3) . . ?
C4 C5 C12 122.1(4) . . ?
C6 C5 C4 117.8(4) . . ?
C6 C5 C12 120.0(4) . . ?
C5 C6 C7 122.0(4) . . ?
C6 C7 C11 120.7(4) . . ?
C8 C7 C6 118.3(4) . . ?
C8 C7 C11 121.0(4) . . ?
C7 C8 C9 122.0(4) . . ?
C4 C9 C10 123.1(3) . . ?
C8 C9 C4 117.6(4) . . ?
C8 C9 C10 119.2(4) . . ?
C14 C13 N1 117.1(3) . . ?
C18 C13 N1 119.7(3) . . ?
C18 C13 C14 122.5(3) . . ?
C13 C14 C21 122.2(3) . . ?
C15 C14 C13 117.5(4) . . ?
C15 C14 C21 120.2(4) . . ?
C16 C15 C14 121.8(4) . . ?
C15 C16 C17 118.7(4) . . ?
C15 C16 C20 120.4(4) . . ?
C17 C16 C20 120.9(4) . . ?
C18 C17 C16 122.0(4) . . ?
C13 C18 C17 117.4(4) . . ?
C13 C18 C19 122.4(4) . . ?
C17 C18 C19 120.2(4) . . ?

loop_
_geom_bond_atom_site_label_1
_geom_bond_atom_site_label_2
_geom_bond_distance
_geom_bond_site_symmetry_2
_geom_bond_publ_flag
Se1 Cl1 2.4310(10) . ?
Se1 Cl2 2.3725(10) . ?
Se1 C1 1.909(4) . ?
N1 C1 1.329(5) . ?
N1 C3 1.489(5) . ?
N1 C13 1.440(5) . ?
N2 C1 1.329(5) . ?
N2 C2 1.480(5) . ?
N2 C4 1.442(5) . ?
C2 C3 1.516(6) . ?
C4 C5 1.396(6) . ?
C4 C9 1.398(6) . ?
C5 C6 1.390(5) . ?
C5 C12 1.510(5) . ?
C6 C7 1.396(6) . ?
C7 C8 1.389(6) . ?
C7 C11 1.505(5) . ?
C8 C9 1.396(5) . ?
C9 C10 1.511(6) . ?
C13 C14 1.400(6) . ?
C13 C18 1.392(6) . ?
C14 C15 1.392(5) . ?
C14 C21 1.509(5) . ?
C15 C16 1.385(6) . ?
C16 C17 1.393(6) . ?
C16 C20 1.508(5) . ?
C17 C18 1.393(6) . ?
C18 C19 1.507(6) . ?

loop_
_exptl_oxdiff_crystal_face_indexfrac_h
_exptl_oxdiff_crystal_face_indexfrac_k
_exptl_oxdiff_crystal_face_indexfrac_l
_exptl_oxdiff_crystal_face_x
_exptl_oxdiff_crystal_face_y
_exptl_oxdiff_crystal_face_z
-0.2113 -9.9546 -0.4059 -0.1084 -0.4496 0.8866
2.7264 0.1383 -9.9560 0.2071 0.8664 0.4545
0.1396 9.9499 0.6678 0.1030 0.4268 -0.8985
-2.7328 -0.7983 9.9011 -0.2137 -0.8938 -0.3944
0.1101 -8.4084 -6.3338 0.2317 -0.0545 0.9713
-4.0544 3.1567 -4.5304 0.9288 -0.2227 -0.2962
0.4560 7.9565 6.9578 -0.3610 0.0855 -0.9286
3.9535 -0.9410 6.0756 -0.9717 0.2327 0.0415
